data_1577239
loop_
_publ_author_name
'Li, Gaoyu'
'Wang, Yuyuan'
'Wu, Bo'
'Bian, Jinkun'
'Xie, Haozhi'
'Ma, Zhiwei'
'Dai, Hui'
'Yang, Zhan'
'Ge, Xiangyu'
'Chi, Zhenguo'

_publ_section_title
;
 Methyl-Induced Ring-Locking Strategy for Concentration-Independent
 MR-TADF Emitters toward High-Performance OLEDs with BT. 2020 Blue Gamut
;
_journal_name_full 'Chemical Science'
_journal_paper_doi 10.1039/D6SC02303G
_journal_year 2026
_chemical_formula_moiety '1.25(C H2 Cl2), C54 H54 B N3'
_chemical_formula_sum 'C55.25 H56.5 B Cl2.5 N3'
_chemical_formula_weight 861.97
_space_group_crystal_system triclinic
_space_group_IT_number 2
_space_group_name_Hall '-P 1'
_space_group_name_H-M_alt 'P -1'
_atom_sites_solution_hydrogens geom
_atom_sites_solution_primary dual
_audit_block_doi 10.5517/ccdc.csd.cc2qs0m5
_audit_creation_date 2024-08-29
_audit_creation_method
;
Olex2 1.5
(compiled 2024.02.16 svn.r378c4104 for OlexSys, GUI svn.r6928)
;
_audit_update_record
;
2026-01-24 deposited with the CCDC.	2026-05-11 downloaded from the CCDC.
;
_cell_angle_alpha 93.589(2)
_cell_angle_beta 93.387(2)
_cell_angle_gamma 106.748(2)
_cell_formula_units_Z 2
_cell_length_a 12.4268(9)
_cell_length_b 13.5526(9)
_cell_length_c 14.4898(10)
_cell_measurement_reflns_used 9513
_cell_measurement_temperature 100.00
_cell_measurement_theta_max 59.366
_cell_measurement_theta_min 3.241
_cell_volume 2324.6(3)
_computing_cell_refinement 'SAINT V8.38A (Bruker, 2018)'
_computing_data_reduction 'SAINT V8.38A (Bruker, 2018)'
_computing_molecular_graphics 'Olex2 1.5 (Dolomanov et al., 2009)'
_computing_publication_material 'Olex2 1.5 (Dolomanov et al., 2009)'
_computing_structure_refinement 'SHELXL 2018/3 (Sheldrick, 2015)'
_computing_structure_solution 'SHELXT 2018/2 (Sheldrick, 2018)'
_diffrn_ambient_temperature 100.00
_diffrn_measured_fraction_theta_full 0.974
_diffrn_measured_fraction_theta_max 0.974
_diffrn_measurement_device_type 'Bruker APEX-II CCD'
_diffrn_radiation_type GaK\a
_diffrn_radiation_wavelength 1.34138
_diffrn_reflns_av_R_equivalents 0.0478
_diffrn_reflns_av_unetI/netI 0.0360
_diffrn_reflns_Laue_measured_fraction_full 0.974
_diffrn_reflns_Laue_measured_fraction_max 0.974
_diffrn_reflns_limit_h_max 14
_diffrn_reflns_limit_h_min -14
_diffrn_reflns_limit_k_max 16
_diffrn_reflns_limit_k_min -16
_diffrn_reflns_limit_l_max 17
_diffrn_reflns_limit_l_min -17
_diffrn_reflns_number 40625
_diffrn_reflns_point_group_measured_fraction_full 0.974
_diffrn_reflns_point_group_measured_fraction_max 0.974
_diffrn_reflns_theta_full 52.979
_diffrn_reflns_theta_max 52.979
_diffrn_reflns_theta_min 2.973
_diffrn_source_current 3.57
_diffrn_source_power 0.24947159999999996
_diffrn_source_voltage 69.88
_exptl_absorpt_coefficient_mu 1.200
_exptl_absorpt_correction_T_max 0.7516
_exptl_absorpt_correction_T_min 0.6600
_exptl_absorpt_correction_type multi-scan
_exptl_absorpt_process_details
;
SADABS-2016/2 (Bruker,2016/2) was used for absorption correction.
wR2(int) was 0.0977 before and 0.0638 after correction.
The Ratio of minimum to maximum transmission is 0.8781.
The \l/2 correction factor is Not present.
;
_exptl_crystal_colour green
_exptl_crystal_colour_primary green
_exptl_crystal_density_diffrn 1.231
_exptl_crystal_description BLOCK
_exptl_crystal_F_000 913
_exptl_crystal_size_max 0.06
_exptl_crystal_size_mid 0.045
_exptl_crystal_size_min 0.042
_refine_diff_density_max 1.409
_refine_diff_density_min -1.528
_refine_diff_density_rms 0.121
_refine_ls_extinction_method none
_refine_ls_goodness_of_fit_ref 1.659
_refine_ls_hydrogen_treatment constr
_refine_ls_matrix_type full
_refine_ls_number_parameters 589
_refine_ls_number_reflns 8022
_refine_ls_number_restraints 31
_refine_ls_restrained_S_all 1.657
_refine_ls_R_factor_all 0.1019
_refine_ls_R_factor_gt 0.0965
_refine_ls_shift/su_max 0.001
_refine_ls_shift/su_mean 0.000
_refine_ls_structure_factor_coef Fsqd
_refine_ls_weighting_details 'w=1/[\s^2^(Fo^2^)+(0.2000P)^2^] where P=(Fo^2^+2Fc^2^)/3'
_refine_ls_weighting_scheme calc
_refine_ls_wR_factor_gt 0.3331
_refine_ls_wR_factor_ref 0.3454
_reflns_Friedel_coverage 0.000
_reflns_number_gt 7164
_reflns_number_total 8022
_reflns_threshold_expression 'I > 2\s(I)'
_cod_data_source_file d6sc02303g2.cif
_cod_data_source_block b24071902a0559_0m
_cod_original_formula_sum 'C55.25 H56.50 B Cl2.50 N3'
_cod_database_code 1577239
_shelx_shelxl_version_number 2018/3
_shelx_space_group_comment
;
The symmetry employed for this shelxl refinement is uniquely defined
by the following loop, which should always be used as a source of
symmetry information in preference to the above space-group names.
They are only intended as comments.
;
_shelx_estimated_absorpt_t_max 0.951
_shelx_estimated_absorpt_t_min 0.931
_olex2_refinement_description
;
1. Fixed Uiso
 At 1.2 times of:
  All C(H) groups, All C(H,H) groups
 At 1.5 times of:
  All C(H,H,H) groups
2. Restrained distances
 Cl2-C4
 1.78 with sigma of 0.02
 Cl3-C4
 1.77 with sigma of 0.02
 Cl2-C4 = Cl3-C4
 1.771 with sigma of 0.01
 Cl2-Cl3
 2.916 with sigma of 0.03
 Cl2-Cl3
 2.92 with sigma of 0.04
3. Uiso/Uaniso restraints and constraints
Cl2 \\sim Cl3 \\sim C4: within 2A with sigma of 0.04 and sigma for terminal
atoms of 0.08 within 2A
Uanis(C4) \\sim Ueq: with sigma of 0.1 and sigma for terminal atoms of 0.2
4. Rigid body (RIGU) restrains
 Cl2, Cl3, C4
 with sigma for 1-2 distances of 0.004 and sigma for 1-3 distances of 0.004
 Cl2, C4, Cl3
 with sigma for 1-2 distances of 0.0001 and sigma for 1-3 distances of 0.0002
5. Others
 Fixed Sof: Cl2(0.25) Cl3(0.25) C4(0.25) H4A(0.25) H4B(0.25)
6.a Secondary CH2 refined with riding coordinates:
 C01Q(H2,HF), C4(H4A,H4B)
6.b Aromatic/amide H refined with riding coordinates:
 C007(H007), C00E(H00E), C00H(H00H), C00O(H00O), C00P(H00P), C00T(H00T),
 C00W(H00W), C00Y(H00Y), C010(H010), C011(H011), C012(H012), C013(H013),
 C017(H017), C019(H019), C01E(H01J), C01G(H01N), C01I(H01R), C01N(H01Z)
6.c Idealised Me refined as rotating group:
 C009(H00A,H00B,H00C), C00M(H00D,H00F,H00G), C014(H01A,H01B,H01C), C01B(H01D,
 H01E,H01F), C01C(H01G,H01H,H01I), C01F(H01K,H01L,H01M), C01H(H01O,H01P,H01Q),
 C01J(H01S,H01T,H01U), C01K(H01V,H01W,H01X), C01M(H01Y,H,HA), C01O(H01,HB,HC),
 C01P(H1,HD,HE)
;
_olex2_submission_special_instructions 'No special instructions were received'

loop_
_space_group_symop_operation_xyz
'x, y, z'
'-x, -y, -z'

loop_
_atom_site_label
_atom_site_type_symbol
_atom_site_fract_x
_atom_site_fract_y
_atom_site_fract_z
_atom_site_U_iso_or_equiv
_atom_site_adp_type
_atom_site_occupancy
_atom_site_site_symmetry_order
_atom_site_calc_flag
_atom_site_refinement_flags_posn
_atom_site_refinement_flags_adp
_atom_site_refinement_flags_occupancy
_atom_site_disorder_assembly
_atom_site_disorder_group
Cl Cl 1.07346(8) 0.79967(8) 0.84996(7) 0.0505(4) Uani 1 1 d . . . A 1
Cl1 Cl 1.05609(13) 0.62928(16) 0.71358(11) 0.1042(7) Uani 1 1 d . . . A 1
N003 N 0.66007(18) 0.64938(17) 0.81294(14) 0.0141(5) Uani 1 1 d . . . . .
N004 N 0.76569(18) 0.57027(16) 0.50667(14) 0.0138(5) Uani 1 1 d . . . . .
N005 N 0.7599(2) 0.91703(17) 0.60493(15) 0.0183(5) Uani 1 1 d . . . . .
C006 C 0.7886(2) 0.60516(19) 0.41568(17) 0.0134(6) Uani 1 1 d . . . . .
C007 C 0.7731(2) 0.7454(2) 0.55731(17) 0.0153(6) Uani 1 1 d . . . . .
H007 H 0.804642 0.768654 0.501575 0.018 Uiso 1 1 calc R U . . .
C008 C 0.7154(2) 0.42328(19) 0.60328(17) 0.0134(6) Uani 1 1 d . . . . .
C009 C 0.5815(2) 0.5854(2) 0.38850(19) 0.0214(6) Uani 1 1 d . . . . .
H00A H 0.570267 0.526521 0.426538 0.032 Uiso 1 1 calc R U . . .
H00B H 0.526225 0.567043 0.334430 0.032 Uiso 1 1 calc R U . . .
H00C H 0.571546 0.644850 0.425356 0.032 Uiso 1 1 calc R U . . .
C00A C 0.8991(2) 0.62948(19) 0.39046(17) 0.0142(6) Uani 1 1 d . . . . .
C00B C 0.7529(2) 0.6413(2) 0.57569(17) 0.0135(6) Uani 1 1 d . . . . .
C00C C 0.7416(2) 0.46370(19) 0.51748(17) 0.0133(6) Uani 1 1 d . . . . .
C00D C 0.6904(2) 0.4785(2) 0.78895(18) 0.0170(6) Uani 1 1 d . . . . .
C00E C 0.7158(2) 0.2914(2) 0.44410(19) 0.0193(6) Uani 1 1 d . . . . .
H00E H 0.717165 0.247508 0.390727 0.023 Uiso 1 1 calc R U . . .
C00F C 0.6981(2) 0.61265(19) 0.35666(17) 0.0152(6) Uani 1 1 d . . . . .
C00G C 0.6205(2) 0.7211(2) 0.86962(17) 0.0142(6) Uani 1 1 d . . . . .
C00H C 0.7422(2) 0.3970(2) 0.43844(17) 0.0161(6) Uani 1 1 d . . . . .
H00H H 0.760981 0.425110 0.381027 0.019 Uiso 1 1 calc R U . . .
C00I C 0.6604(2) 0.5551(2) 0.84573(17) 0.0150(6) Uani 1 1 d . . . . .
C00J C 0.7535(2) 0.9869(2) 0.68181(18) 0.0164(6) Uani 1 1 d . . . . .
C00K C 0.7757(2) 0.9564(2) 0.51640(18) 0.0186(6) Uani 1 1 d . . . . .
C00L C 0.7469(2) 0.8143(2) 0.62100(18) 0.0170(6) Uani 1 1 d . . . . .
C00M C 0.9947(2) 0.6231(2) 0.45543(19) 0.0189(6) Uani 1 1 d . . . . .
H00D H 0.968606 0.611702 0.517488 0.028 Uiso 1 1 calc R U . . .
H00F H 1.056037 0.687920 0.458164 0.028 Uiso 1 1 calc R U . . .
H00G H 1.021924 0.565592 0.433165 0.028 Uiso 1 1 calc R U . . .
C00N C 0.5101(2) 0.7242(2) 0.85086(18) 0.0170(6) Uani 1 1 d . . . . .
C00O C 0.7071(2) 0.7810(2) 0.70645(18) 0.0169(6) Uani 1 1 d . . . . .
H00O H 0.687495 0.827368 0.749592 0.020 Uiso 1 1 calc R U . . .
C00P C 0.6871(2) 0.3140(2) 0.60495(19) 0.0177(6) Uani 1 1 d . . . . .
H00P H 0.667344 0.284416 0.661590 0.021 Uiso 1 1 calc R U . . .
C00Q C 0.7197(2) 0.6069(2) 0.66285(18) 0.0145(6) Uani 1 1 d . . . . .
C00R C 0.6967(2) 0.6808(2) 0.72699(17) 0.0144(6) Uani 1 1 d . . . . .
C00S C 0.7210(2) 0.6463(2) 0.26891(18) 0.0185(6) Uani 1 1 d . . . . .
C00T C 0.8302(2) 0.6670(2) 0.24212(18) 0.0199(6) Uani 1 1 d . . . . .
H00T H 0.844010 0.686964 0.181219 0.024 Uiso 1 1 calc R U . . .
C00U C 0.9202(2) 0.6598(2) 0.30028(18) 0.0179(6) Uani 1 1 d . . . . .
C00V C 0.8456(2) 1.0226(2) 0.7470(2) 0.0202(6) Uani 1 1 d . . . . .
C00W C 0.7149(2) 0.8997(2) 0.4359(2) 0.0222(6) Uani 1 1 d . . . . .
H00W H 0.662134 0.833892 0.439739 0.027 Uiso 1 1 calc R U . . .
C00X C 0.6523(2) 1.0111(2) 0.69016(17) 0.0155(6) Uani 1 1 d . . . . .
C00Y C 0.6330(2) 0.5364(2) 0.93762(18) 0.0190(6) Uani 1 1 d . . . . .
H00Y H 0.610673 0.586622 0.974202 0.023 Uiso 1 1 calc R U . . .
C00Z C 0.6956(2) 0.7882(2) 0.93875(18) 0.0180(6) Uani 1 1 d . . . . .
C010 C 0.7342(3) 1.1089(2) 0.83450(19) 0.0229(7) Uani 1 1 d . . . . .
H010 H 0.727387 1.151326 0.887261 0.027 Uiso 1 1 calc R U . . .
C011 C 0.6871(2) 0.2490(2) 0.52742(19) 0.0195(6) Uani 1 1 d . . . . .
H011 H 0.667735 0.176291 0.531033 0.023 Uiso 1 1 calc R U . . .
C012 C 0.7322(3) 0.9406(3) 0.3505(2) 0.0278(7) Uani 1 1 d . . . . .
H012 H 0.693298 0.900964 0.295801 0.033 Uiso 1 1 calc R U . . .
C013 C 0.6979(2) 0.3898(2) 0.83201(18) 0.0210(6) Uani 1 1 d . . . . .
H013 H 0.721134 0.339008 0.797024 0.025 Uiso 1 1 calc R U . . .
C014 C 0.5516(2) 0.9645(2) 0.6214(2) 0.0245(7) Uani 1 1 d . . . . .
H01A H 0.535943 1.018847 0.586135 0.037 Uiso 1 1 calc R U . . .
H01B H 0.485848 0.931813 0.654656 0.037 Uiso 1 1 calc R U . . .
H01C H 0.567586 0.912371 0.578743 0.037 Uiso 1 1 calc R U . . .
C015 C 0.6445(2) 1.0747(2) 0.76844(18) 0.0192(6) Uani 1 1 d . . . . .
C016 C 0.8352(3) 1.0836(2) 0.82691(19) 0.0235(7) Uani 1 1 d . . . . .
C017 C 0.6379(3) 0.4476(2) 0.97474(18) 0.0224(7) Uani 1 1 d . . . . .
H017 H 0.617367 0.435854 1.036128 0.027 Uiso 1 1 calc R U . . .
C018 C 0.4737(3) 0.7977(2) 0.90295(19) 0.0223(6) Uani 1 1 d . . . . .
C019 C 0.6732(3) 0.3733(2) 0.9224(2) 0.0253(7) Uani 1 1 d . . . . .
H019 H 0.679854 0.312700 0.948915 0.030 Uiso 1 1 calc R U . . .
B01A B 0.7095(2) 0.4993(2) 0.68621(19) 0.0144(6) Uani 1 1 d . . . . .
C01B C 0.4338(2) 0.6527(2) 0.77495(19) 0.0240(6) Uani 1 1 d . . . . .
H01D H 0.358051 0.626341 0.796048 0.036 Uiso 1 1 calc R U . . .
H01E H 0.463505 0.594632 0.759465 0.036 Uiso 1 1 calc R U . . .
H01F H 0.430063 0.690371 0.719877 0.036 Uiso 1 1 calc R U . . .
C01C C 0.5375(3) 1.1043(2) 0.7816(2) 0.0280(7) Uani 1 1 d . . . . .
H01G H 0.520780 1.140584 0.728654 0.042 Uiso 1 1 calc R U . . .
H01H H 0.547636 1.149787 0.838773 0.042 Uiso 1 1 calc R U . . .
H01I H 0.474820 1.041817 0.785926 0.042 Uiso 1 1 calc R U . . .
C01D C 0.6569(3) 0.8584(2) 0.99174(18) 0.0216(6) Uani 1 1 d . . . . .
C01E C 0.5466(3) 0.8623(2) 0.9721(2) 0.0237(7) Uani 1 1 d . . . . .
H01J H 0.520784 0.911140 1.007530 0.028 Uiso 1 1 calc R U . . .
C01F C 1.0372(3) 0.6830(3) 0.2688(2) 0.0290(7) Uani 1 1 d . . . . .
H01K H 1.034550 0.690182 0.201937 0.043 Uiso 1 1 calc R U . . .
H01L H 1.068498 0.626294 0.282265 0.043 Uiso 1 1 calc R U . . .
H01M H 1.084993 0.747495 0.301788 0.043 Uiso 1 1 calc R U . . .
C01G C 0.8502(3) 1.0532(2) 0.5099(2) 0.0291(7) Uani 1 1 d . . . . .
H01N H 0.892172 1.091800 0.563987 0.035 Uiso 1 1 calc R U . . .
C01H C 0.6282(3) 0.6585(2) 0.2019(2) 0.0260(7) Uani 1 1 d . . . . .
H01O H 0.660963 0.689048 0.146683 0.039 Uiso 1 1 calc R U . . .
H01P H 0.589442 0.703853 0.232030 0.039 Uiso 1 1 calc R U . . .
H01Q H 0.574064 0.590643 0.183734 0.039 Uiso 1 1 calc R U . . .
C01I C 0.8054(3) 1.0382(3) 0.3442(2) 0.0317(8) Uani 1 1 d . . . . .
H01R H 0.815484 1.066233 0.285735 0.038 Uiso 1 1 calc R U . . .
C01J C 0.8148(2) 0.7843(2) 0.9542(2) 0.0266(7) Uani 1 1 d . . . . .
H01S H 0.866449 0.854708 0.958721 0.040 Uiso 1 1 calc R U . . .
H01T H 0.832287 0.743458 0.902128 0.040 Uiso 1 1 calc R U . . .
H01U H 0.823420 0.752295 1.011904 0.040 Uiso 1 1 calc R U . . .
C01K C 0.9536(3) 0.9968(3) 0.7349(3) 0.0332(8) Uani 1 1 d . . . . .
H01V H 0.963963 0.949994 0.781274 0.050 Uiso 1 1 calc R U . . .
H01W H 1.016858 1.060396 0.742872 0.050 Uiso 1 1 calc R U . . .
H01X H 0.950728 0.963076 0.672559 0.050 Uiso 1 1 calc R U . . .
C01M C 0.7331(3) 0.9302(2) 1.0691(2) 0.0343(8) Uani 1 1 d . . . . .
H01Y H 0.798370 0.975818 1.042987 0.051 Uiso 1 1 calc R U . . .
H H 0.758818 0.889175 1.114106 0.051 Uiso 1 1 calc R U . . .
HA H 0.691150 0.972025 1.100181 0.051 Uiso 1 1 calc R U . . .
C01N C 0.8638(3) 1.0943(2) 0.4240(2) 0.0350(8) Uani 1 1 d . . . . .
H01Z H 0.913623 1.161578 0.420242 0.042 Uiso 1 1 calc R U . . .
C01O C 0.3573(3) 0.8080(3) 0.8843(2) 0.0335(8) Uani 1 1 d . . . . .
H01 H 0.345441 0.859721 0.929729 0.050 Uiso 1 1 calc R U . . .
HB H 0.301245 0.741205 0.889253 0.050 Uiso 1 1 calc R U . . .
HC H 0.349332 0.829776 0.821631 0.050 Uiso 1 1 calc R U . . .
C01P C 0.9306(3) 1.1210(3) 0.9010(2) 0.0366(8) Uani 1 1 d . . . . .
H1 H 0.951311 1.061669 0.923489 0.055 Uiso 1 1 calc R U . . .
HD H 0.907079 1.158129 0.952558 0.055 Uiso 1 1 calc R U . . .
HE H 0.995669 1.167483 0.875389 0.055 Uiso 1 1 calc R U . . .
C01Q C 0.9861(4) 0.7055(4) 0.7675(3) 0.0615(12) Uani 1 1 d . . . A 1
H2 H 0.923306 0.661047 0.798679 0.074 Uiso 1 1 calc R U . A 1
HF H 0.953189 0.740274 0.720152 0.074 Uiso 1 1 calc R U . A 1
Cl2 Cl 1.0610(6) 0.4254(5) 1.0038(6) 0.0649(17) Uani 0.25 1 d D U P B -1
Cl3 Cl 0.9885(8) 0.6068(5) 0.9982(6) 0.076(2) Uani 0.25 1 d D U P B -1
C4 C 1.0405(13) 0.5207(8) 0.9303(7) 0.042(3) Uani 0.25 1 d D U P B -1
H4A H 1.112761 0.558222 0.906378 0.050 Uiso 0.25 1 calc R U P B -1
H4B H 0.985882 0.487563 0.876943 0.050 Uiso 0.25 1 calc R U P B -1

loop_
_atom_site_aniso_label
_atom_site_aniso_U_11
_atom_site_aniso_U_22
_atom_site_aniso_U_33
_atom_site_aniso_U_23
_atom_site_aniso_U_13
_atom_site_aniso_U_12
Cl 0.0418(6) 0.0557(7) 0.0520(7) 0.0002(5) 0.0009(5) 0.0128(5)
Cl1 0.0691(9) 0.1423(16) 0.0965(11) -0.0646(10) -0.0035(8) 0.0410(9)
N003 0.0165(11) 0.0172(11) 0.0104(10) -0.0020(8) 0.0031(8) 0.0082(9)
N004 0.0163(11) 0.0134(11) 0.0114(11) -0.0008(8) 0.0000(8) 0.0046(9)
N005 0.0253(13) 0.0131(11) 0.0186(12) 0.0010(9) 0.0060(10) 0.0081(10)
C006 0.0146(13) 0.0115(12) 0.0145(13) -0.0001(9) 0.0025(10) 0.0043(10)
C007 0.0177(13) 0.0160(13) 0.0142(12) 0.0039(10) 0.0044(10) 0.0071(11)
C008 0.0111(12) 0.0131(13) 0.0159(13) -0.0001(10) 0.0016(10) 0.0038(10)
C009 0.0156(14) 0.0295(15) 0.0188(13) 0.0013(11) -0.0007(11) 0.0069(12)
C00A 0.0149(13) 0.0154(13) 0.0141(12) -0.0002(9) 0.0005(10) 0.0079(10)
C00B 0.0104(12) 0.0163(13) 0.0142(12) -0.0014(10) 0.0012(10) 0.0051(10)
C00C 0.0094(12) 0.0147(13) 0.0159(13) -0.0001(10) -0.0004(10) 0.0046(10)
C00D 0.0141(13) 0.0166(13) 0.0194(14) -0.0003(10) 0.0003(10) 0.0036(10)
C00E 0.0175(13) 0.0197(14) 0.0199(13) -0.0059(10) -0.0024(11) 0.0066(11)
C00F 0.0146(13) 0.0154(13) 0.0152(13) -0.0026(10) -0.0023(10) 0.0056(10)
C00G 0.0178(13) 0.0152(13) 0.0115(12) -0.0010(9) 0.0018(10) 0.0079(10)
C00H 0.0175(13) 0.0187(13) 0.0130(12) -0.0012(10) -0.0003(10) 0.0076(11)
C00I 0.0126(12) 0.0204(14) 0.0117(12) 0.0021(10) 0.0004(10) 0.0046(10)
C00J 0.0218(14) 0.0138(13) 0.0153(13) 0.0007(10) 0.0047(11) 0.0071(11)
C00K 0.0252(14) 0.0186(14) 0.0175(13) 0.0033(10) 0.0094(11) 0.0132(12)
C00L 0.0174(13) 0.0156(13) 0.0194(13) 0.0035(10) 0.0016(11) 0.0067(11)
C00M 0.0150(13) 0.0210(14) 0.0209(14) 0.0030(10) -0.0021(11) 0.0060(11)
C00N 0.0181(13) 0.0206(13) 0.0136(12) 0.0047(10) 0.0022(10) 0.0068(11)
C00O 0.0205(14) 0.0184(14) 0.0145(13) 0.0002(10) 0.0051(11) 0.0096(11)
C00P 0.0193(14) 0.0152(13) 0.0192(13) 0.0014(10) 0.0040(11) 0.0056(11)
C00Q 0.0115(12) 0.0172(13) 0.0154(13) -0.0020(10) 0.0010(10) 0.0059(10)
C00R 0.0120(12) 0.0166(13) 0.0146(13) -0.0005(10) 0.0011(10) 0.0045(10)
C00S 0.0214(14) 0.0175(13) 0.0167(13) 0.0002(10) -0.0045(11) 0.0072(11)
C00T 0.0241(15) 0.0226(14) 0.0116(12) 0.0027(10) 0.0030(11) 0.0041(12)
C00U 0.0181(14) 0.0193(13) 0.0174(13) 0.0018(10) 0.0073(11) 0.0061(11)
C00V 0.0178(14) 0.0170(13) 0.0261(15) 0.0051(11) 0.0000(11) 0.0053(11)
C00W 0.0228(15) 0.0234(15) 0.0234(14) 0.0044(11) 0.0052(12) 0.0103(12)
C00X 0.0164(13) 0.0135(12) 0.0167(13) 0.0033(10) 0.0011(10) 0.0040(10)
C00Y 0.0209(14) 0.0228(14) 0.0140(13) -0.0007(10) 0.0011(11) 0.0081(11)
C00Z 0.0182(14) 0.0173(13) 0.0170(13) -0.0016(10) -0.0013(11) 0.0038(11)
C010 0.0282(16) 0.0179(14) 0.0200(14) -0.0022(11) 0.0049(12) 0.0030(12)
C011 0.0196(14) 0.0121(13) 0.0255(14) -0.0024(10) -0.0005(11) 0.0040(11)
C012 0.0284(16) 0.0391(18) 0.0227(15) 0.0081(13) 0.0053(13) 0.0187(14)
C013 0.0283(15) 0.0211(14) 0.0162(13) 0.0018(10) 0.0042(11) 0.0107(12)
C014 0.0210(15) 0.0291(16) 0.0215(14) -0.0011(11) -0.0048(12) 0.0063(12)
C015 0.0208(14) 0.0178(13) 0.0199(14) 0.0011(10) 0.0087(11) 0.0060(11)
C016 0.0270(15) 0.0193(14) 0.0209(14) 0.0046(11) -0.0042(12) 0.0023(12)
C017 0.0298(16) 0.0285(16) 0.0117(12) 0.0037(11) 0.0051(11) 0.0119(13)
C018 0.0268(16) 0.0252(15) 0.0221(14) 0.0084(11) 0.0099(12) 0.0158(12)
C019 0.0343(17) 0.0216(15) 0.0245(15) 0.0056(11) 0.0052(13) 0.0137(13)
B01A 0.0118(14) 0.0196(15) 0.0134(14) 0.0008(11) 0.0011(11) 0.0072(12)
C01B 0.0182(14) 0.0342(16) 0.0192(14) 0.0018(12) -0.0008(11) 0.0076(12)
C01C 0.0217(15) 0.0311(17) 0.0333(17) -0.0039(13) 0.0061(13) 0.0114(13)
C01D 0.0294(16) 0.0199(14) 0.0150(13) -0.0004(10) 0.0045(12) 0.0062(12)
C01E 0.0321(17) 0.0181(14) 0.0257(15) 0.0023(11) 0.0095(13) 0.0135(13)
C01F 0.0242(16) 0.0405(18) 0.0284(16) 0.0136(13) 0.0119(13) 0.0151(14)
C01G 0.0374(18) 0.0213(15) 0.0320(17) 0.0016(12) 0.0120(14) 0.0120(14)
C01H 0.0225(15) 0.0331(17) 0.0211(14) 0.0055(12) -0.0081(12) 0.0074(13)
C01I 0.0428(19) 0.0344(18) 0.0277(16) 0.0147(13) 0.0171(14) 0.0216(15)
C01J 0.0189(15) 0.0336(17) 0.0264(15) -0.0063(12) -0.0015(12) 0.0085(13)
C01K 0.0220(16) 0.0311(17) 0.049(2) 0.0024(14) -0.0055(14) 0.0132(13)
C01M 0.0414(19) 0.0247(16) 0.0285(16) -0.0126(13) 0.0057(14) -0.0008(14)
C01N 0.051(2) 0.0223(16) 0.0351(17) 0.0075(13) 0.0244(16) 0.0105(15)
C01O 0.0323(18) 0.050(2) 0.0313(17) 0.0129(14) 0.0106(14) 0.0298(16)
C01P 0.0388(19) 0.0322(18) 0.0307(17) 0.0014(13) -0.0138(15) 0.0010(15)
C01Q 0.055(3) 0.070(3) 0.059(3) -0.004(2) -0.014(2) 0.023(2)
Cl2 0.072(4) 0.050(3) 0.075(3) 0.002(3) 0.000(3) 0.024(3)
Cl3 0.130(7) 0.058(4) 0.051(3) -0.001(3) -0.003(4) 0.049(4)
C4 0.055(7) 0.019(4) 0.044(4) -0.023(4) -0.013(4) 0.007(5)

loop_
_atom_type_symbol
_atom_type_description
_atom_type_scat_dispersion_real
_atom_type_scat_dispersion_imag
_atom_type_scat_source
C C 0.0137 0.0067 'International Tables Vol C Tables 4.2.6.8 and 6.1.1.4'
H H 0.0000 0.0000 'International Tables Vol C Tables 4.2.6.8 and 6.1.1.4'
B B 0.0070 0.0029 'International Tables Vol C Tables 4.2.6.8 and 6.1.1.4'
Cl Cl 0.3281 0.5435 'International Tables Vol C Tables 4.2.6.8 and 6.1.1.4'
N N 0.0241 0.0134 'International Tables Vol C Tables 4.2.6.8 and 6.1.1.4'

loop_
_geom_angle_atom_site_label_1
_geom_angle_atom_site_label_2
_geom_angle_atom_site_label_3
_geom_angle
_geom_angle_site_symmetry_1
_geom_angle_site_symmetry_3
_geom_angle_publ_flag
C00I N003 C00G 119.4(2) . . ?
C00I N003 C00R 124.0(2) . . ?
C00R N003 C00G 116.6(2) . . ?
C00B N004 C006 118.0(2) . . ?
C00B N004 C00C 123.0(2) . . ?
C00C N004 C006 118.3(2) . . ?
C00K N005 C00J 118.1(2) . . ?
C00L N005 C00J 118.0(2) . . ?
C00L N005 C00K 123.9(2) . . ?
C00A C006 N004 118.7(2) . . ?
C00A C006 C00F 123.1(2) . . ?
C00F C006 N004 118.3(2) . . ?
C00B C007 H007 120.1 . . ?
C00L C007 H007 120.1 . . ?
C00L C007 C00B 119.7(2) . . ?
C00C C008 C00P 116.8(2) . . ?
C00C C008 B01A 118.1(2) . . ?
C00P C008 B01A 124.9(2) . . ?
H00A C009 H00B 109.5 . . ?
H00A C009 H00C 109.5 . . ?
H00B C009 H00C 109.5 . . ?
C00F C009 H00A 109.5 . . ?
C00F C009 H00B 109.5 . . ?
C00F C009 H00C 109.5 . . ?
C006 C00A C00M 122.1(2) . . ?
C006 C00A C00U 118.4(2) . . ?
C00U C00A C00M 119.6(2) . . ?
N004 C00B C007 119.3(2) . . ?
N004 C00B C00Q 119.2(2) . . ?
C007 C00B C00Q 121.5(2) . . ?
N004 C00C C00H 117.9(2) . . ?
C008 C00C N004 121.7(2) . . ?
C008 C00C C00H 120.3(2) . . ?
C00I C00D B01A 117.5(2) . . ?
C013 C00D C00I 116.3(2) . . ?
C013 C00D B01A 126.2(2) . . ?
C00H C00E H00E 119.8 . . ?
C00H C00E C011 120.5(2) . . ?
C011 C00E H00E 119.8 . . ?
C006 C00F C009 120.2(2) . . ?
C00S C00F C006 117.9(2) . . ?
C00S C00F C009 122.0(2) . . ?
C00N C00G N003 118.3(2) . . ?
C00N C00G C00Z 122.5(2) . . ?
C00Z C00G N003 119.1(2) . . ?
C00C C00H H00H 119.7 . . ?
C00E C00H C00C 120.5(2) . . ?
C00E C00H H00H 119.7 . . ?
N003 C00I C00D 121.2(2) . . ?
N003 C00I C00Y 118.9(2) . . ?
C00Y C00I C00D 119.9(2) . . ?
C00V C00J N005 118.7(2) . . ?
C00V C00J C00X 123.0(2) . . ?
C00X C00J N005 118.2(2) . . ?
C00W C00K N005 121.1(2) . . ?
C01G C00K N005 119.4(3) . . ?
C01G C00K C00W 119.5(3) . . ?
N005 C00L C00O 117.6(2) . . ?
C007 C00L N005 122.5(2) . . ?
C007 C00L C00O 119.9(2) . . ?
C00A C00M H00D 109.5 . . ?
C00A C00M H00F 109.5 . . ?
C00A C00M H00G 109.5 . . ?
H00D C00M H00F 109.5 . . ?
H00D C00M H00G 109.5 . . ?
H00F C00M H00G 109.5 . . ?
C00G C00N C018 118.2(3) . . ?
C00G C00N C01B 120.6(2) . . ?
C018 C00N C01B 121.2(3) . . ?
C00L C00O H00O 120.1 . . ?
C00R C00O C00L 119.7(2) . . ?
C00R C00O H00O 120.1 . . ?
C008 C00P H00P 118.7 . . ?
C011 C00P C008 122.7(2) . . ?
C011 C00P H00P 118.7 . . ?
C00B C00Q C00R 116.4(2) . . ?
C00B C00Q B01A 121.8(2) . . ?
C00R C00Q B01A 121.8(2) . . ?
N003 C00R C00Q 118.4(2) . . ?
C00O C00R N003 119.3(2) . . ?
C00O C00R C00Q 122.3(2) . . ?
C00F C00S C01H 121.0(2) . . ?
C00T C00S C00F 119.3(2) . . ?
C00T C00S C01H 119.7(2) . . ?
C00S C00T H00T 118.5 . . ?
C00S C00T C00U 123.1(2) . . ?
C00U C00T H00T 118.5 . . ?
C00A C00U C01F 120.2(2) . . ?
C00T C00U C00A 118.2(2) . . ?
C00T C00U C01F 121.5(2) . . ?
C00J C00V C016 118.5(3) . . ?
C00J C00V C01K 121.6(3) . . ?
C016 C00V C01K 119.9(3) . . ?
C00K C00W H00W 120.2 . . ?
C012 C00W C00K 119.6(3) . . ?
C012 C00W H00W 120.2 . . ?
C00J C00X C014 121.3(2) . . ?
C00J C00X C015 117.9(2) . . ?
C015 C00X C014 120.7(2) . . ?
C00I C00Y H00Y 119.4 . . ?
C017 C00Y C00I 121.3(2) . . ?
C017 C00Y H00Y 119.4 . . ?
C00G C00Z C01J 120.5(2) . . ?
C01D C00Z C00G 118.5(2) . . ?
C01D C00Z C01J 121.0(2) . . ?
C015 C010 H010 118.7 . . ?
C015 C010 C016 122.5(3) . . ?
C016 C010 H010 118.7 . . ?
C00E C011 H011 120.4 . . ?
C00P C011 C00E 119.2(2) . . ?
C00P C011 H011 120.4 . . ?
C00W C012 H012 119.6 . . ?
C01I C012 C00W 120.9(3) . . ?
C01I C012 H012 119.6 . . ?
C00D C013 H013 118.4 . . ?
C019 C013 C00D 123.3(3) . . ?
C019 C013 H013 118.4 . . ?
C00X C014 H01A 109.5 . . ?
C00X C014 H01B 109.5 . . ?
C00X C014 H01C 109.5 . . ?
H01A C014 H01B 109.5 . . ?
H01A C014 H01C 109.5 . . ?
H01B C014 H01C 109.5 . . ?
C00X C015 C01C 120.6(3) . . ?
C010 C015 C00X 119.7(3) . . ?
C010 C015 C01C 119.7(2) . . ?
C00V C016 C01P 120.6(3) . . ?
C010 C016 C00V 118.3(3) . . ?
C010 C016 C01P 121.1(3) . . ?
C00Y C017 H017 119.9 . . ?
C00Y C017 C019 120.2(2) . . ?
C019 C017 H017 119.9 . . ?
C00N C018 C01O 121.1(3) . . ?
C01E C018 C00N 119.5(3) . . ?
C01E C018 C01O 119.4(3) . . ?
C013 C019 C017 118.9(3) . . ?
C013 C019 H019 120.6 . . ?
C017 C019 H019 120.6 . . ?
C00D B01A C008 129.4(2) . . ?
C00Q B01A C008 115.1(2) . . ?
C00Q B01A C00D 115.4(2) . . ?
C00N C01B H01D 109.5 . . ?
C00N C01B H01E 109.5 . . ?
C00N C01B H01F 109.5 . . ?
H01D C01B H01E 109.5 . . ?
H01D C01B H01F 109.5 . . ?
H01E C01B H01F 109.5 . . ?
C015 C01C H01G 109.5 . . ?
C015 C01C H01H 109.5 . . ?
C015 C01C H01I 109.5 . . ?
H01G C01C H01H 109.5 . . ?
H01G C01C H01I 109.5 . . ?
H01H C01C H01I 109.5 . . ?
C00Z C01D C01E 118.9(3) . . ?
C00Z C01D C01M 120.7(3) . . ?
C01E C01D C01M 120.4(3) . . ?
C018 C01E C01D 122.4(3) . . ?
C018 C01E H01J 118.8 . . ?
C01D C01E H01J 118.8 . . ?
C00U C01F H01K 109.5 . . ?
C00U C01F H01L 109.5 . . ?
C00U C01F H01M 109.5 . . ?
H01K C01F H01L 109.5 . . ?
H01K C01F H01M 109.5 . . ?
H01L C01F H01M 109.5 . . ?
C00K C01G H01N 120.0 . . ?
C00K C01G C01N 120.0(3) . . ?
C01N C01G H01N 120.0 . . ?
C00S C01H H01O 109.5 . . ?
C00S C01H H01P 109.5 . . ?
C00S C01H H01Q 109.5 . . ?
H01O C01H H01P 109.5 . . ?
H01O C01H H01Q 109.5 . . ?
H01P C01H H01Q 109.5 . . ?
C012 C01I H01R 120.4 . . ?
C01N C01I C012 119.2(3) . . ?
C01N C01I H01R 120.4 . . ?
C00Z C01J H01S 109.5 . . ?
C00Z C01J H01T 109.5 . . ?
C00Z C01J H01U 109.5 . . ?
H01S C01J H01T 109.5 . . ?
H01S C01J H01U 109.5 . . ?
H01T C01J H01U 109.5 . . ?
C00V C01K H01V 109.5 . . ?
C00V C01K H01W 109.5 . . ?
C00V C01K H01X 109.5 . . ?
H01V C01K H01W 109.5 . . ?
H01V C01K H01X 109.5 . . ?
H01W C01K H01X 109.5 . . ?
C01D C01M H01Y 109.5 . . ?
C01D C01M H 109.5 . . ?
C01D C01M HA 109.5 . . ?
H01Y C01M H 109.5 . . ?
H01Y C01M HA 109.5 . . ?
H C01M HA 109.5 . . ?
C01G C01N H01Z 119.6 . . ?
C01I C01N C01G 120.7(3) . . ?
C01I C01N H01Z 119.6 . . ?
C018 C01O H01 109.5 . . ?
C018 C01O HB 109.5 . . ?
C018 C01O HC 109.5 . . ?
H01 C01O HB 109.5 . . ?
H01 C01O HC 109.5 . . ?
HB C01O HC 109.5 . . ?
C016 C01P H1 109.5 . . ?
C016 C01P HD 109.5 . . ?
C016 C01P HE 109.5 . . ?
H1 C01P HD 109.5 . . ?
H1 C01P HE 109.5 . . ?
HD C01P HE 109.5 . . ?
Cl C01Q H2 109.0 . . ?
Cl C01Q HF 109.0 . . ?
Cl1 C01Q Cl 113.0(3) . . ?
Cl1 C01Q H2 109.0 . . ?
Cl1 C01Q HF 109.0 . . ?
H2 C01Q HF 107.8 . . ?
Cl2 C4 H4A 110.3 . . ?
Cl2 C4 H4B 110.3 . . ?
Cl3 C4 Cl2 107.0(5) . . ?
Cl3 C4 H4A 110.3 . . ?
Cl3 C4 H4B 110.3 . . ?
H4A C4 H4B 108.6 . . ?

loop_
_geom_bond_atom_site_label_1
_geom_bond_atom_site_label_2
_geom_bond_distance
_geom_bond_site_symmetry_2
_geom_bond_publ_flag
Cl C01Q 1.758(5) . ?
Cl1 C01Q 1.712(5) . ?
N003 C00G 1.444(3) . ?
N003 C00I 1.392(3) . ?
N003 C00R 1.401(3) . ?
N004 C006 1.445(3) . ?
N004 C00B 1.392(3) . ?
N004 C00C 1.409(3) . ?
N005 C00J 1.437(3) . ?
N005 C00K 1.422(3) . ?
N005 C00L 1.391(3) . ?
C006 C00A 1.393(4) . ?
C006 C00F 1.404(4) . ?
C007 H007 0.9500 . ?
C007 C00B 1.406(4) . ?
C007 C00L 1.390(4) . ?
C008 C00C 1.408(3) . ?
C008 C00P 1.423(4) . ?
C008 B01A 1.552(4) . ?
C009 H00A 0.9800 . ?
C009 H00B 0.9800 . ?
C009 H00C 0.9800 . ?
C009 C00F 1.497(4) . ?
C00A C00M 1.497(4) . ?
C00A C00U 1.411(3) . ?
C00B C00Q 1.417(4) . ?
C00C C00H 1.415(4) . ?
C00D C00I 1.430(4) . ?
C00D C013 1.412(4) . ?
C00D B01A 1.552(4) . ?
C00E H00E 0.9500 . ?
C00E C00H 1.382(4) . ?
C00E C011 1.391(4) . ?
C00F C00S 1.395(4) . ?
C00G C00N 1.396(4) . ?
C00G C00Z 1.410(4) . ?
C00H H00H 0.9500 . ?
C00I C00Y 1.414(4) . ?
C00J C00V 1.390(4) . ?
C00J C00X 1.399(4) . ?
C00K C00W 1.404(4) . ?
C00K C01G 1.384(4) . ?
C00L C00O 1.413(4) . ?
C00M H00D 0.9800 . ?
C00M H00F 0.9800 . ?
C00M H00G 0.9800 . ?
C00N C018 1.404(4) . ?
C00N C01B 1.504(4) . ?
C00O H00O 0.9500 . ?
C00O C00R 1.379(4) . ?
C00P H00P 0.9500 . ?
C00P C011 1.384(4) . ?
C00Q C00R 1.425(4) . ?
C00Q B01A 1.489(4) . ?
C00S C00T 1.388(4) . ?
C00S C01H 1.516(4) . ?
C00T H00T 0.9500 . ?
C00T C00U 1.391(4) . ?
C00U C01F 1.501(4) . ?
C00V C016 1.414(4) . ?
C00V C01K 1.499(4) . ?
C00W H00W 0.9500 . ?
C00W C012 1.389(4) . ?
C00X C014 1.509(4) . ?
C00X C015 1.406(4) . ?
C00Y H00Y 0.9500 . ?
C00Y C017 1.364(4) . ?
C00Z C01D 1.394(4) . ?
C00Z C01J 1.501(4) . ?
C010 H010 0.9500 . ?
C010 C015 1.376(4) . ?
C010 C016 1.402(4) . ?
C011 H011 0.9500 . ?
C012 H012 0.9500 . ?
C012 C01I 1.385(5) . ?
C013 H013 0.9500 . ?
C013 C019 1.381(4) . ?
C014 H01A 0.9800 . ?
C014 H01B 0.9800 . ?
C014 H01C 0.9800 . ?
C015 C01C 1.515(4) . ?
C016 C01P 1.500(4) . ?
C017 H017 0.9500 . ?
C017 C019 1.407(4) . ?
C018 C01E 1.385(4) . ?
C018 C01O 1.503(4) . ?
C019 H019 0.9500 . ?
C01B H01D 0.9800 . ?
C01B H01E 0.9800 . ?
C01B H01F 0.9800 . ?
C01C H01G 0.9800 . ?
C01C H01H 0.9800 . ?
C01C H01I 0.9800 . ?
C01D C01E 1.400(4) . ?
C01D C01M 1.519(4) . ?
C01E H01J 0.9500 . ?
C01F H01K 0.9800 . ?
C01F H01L 0.9800 . ?
C01F H01M 0.9800 . ?
C01G H01N 0.9500 . ?
C01G C01N 1.394(4) . ?
C01H H01O 0.9800 . ?
C01H H01P 0.9800 . ?
C01H H01Q 0.9800 . ?
C01I H01R 0.9500 . ?
C01I C01N 1.384(5) . ?
C01J H01S 0.9800 . ?
C01J H01T 0.9800 . ?
C01J H01U 0.9800 . ?
C01K H01V 0.9800 . ?
C01K H01W 0.9800 . ?
C01K H01X 0.9800 . ?
C01M H01Y 0.9800 . ?
C01M H 0.9800 . ?
C01M HA 0.9800 . ?
C01N H01Z 0.9500 . ?
C01O H01 0.9800 . ?
C01O HB 0.9800 . ?
C01O HC 0.9800 . ?
C01P H1 0.9800 . ?
C01P HD 0.9800 . ?
C01P HE 0.9800 . ?
C01Q H2 0.9900 . ?
C01Q HF 0.9900 . ?
Cl2 C4 1.787(8) . ?
Cl3 C4 1.765(8) . ?
C4 H4A 0.9900 . ?
C4 H4B 0.9900 . ?

loop_
_geom_torsion_atom_site_label_1
_geom_torsion_atom_site_label_2
_geom_torsion_atom_site_label_3
_geom_torsion_atom_site_label_4
_geom_torsion
_geom_torsion_site_symmetry_1
_geom_torsion_site_symmetry_2
_geom_torsion_site_symmetry_3
_geom_torsion_site_symmetry_4
_geom_torsion_publ_flag
N003 C00G C00N C018 -176.8(2) . . . . ?
N003 C00G C00N C01B 1.5(4) . . . . ?
N003 C00G C00Z C01D 178.8(2) . . . . ?
N003 C00G C00Z C01J -0.8(4) . . . . ?
N003 C00I C00Y C017 -176.5(3) . . . . ?
N004 C006 C00A C00M -1.6(4) . . . . ?
N004 C006 C00A C00U 177.7(2) . . . . ?
N004 C006 C00F C009 0.3(4) . . . . ?
N004 C006 C00F C00S -179.9(2) . . . . ?
N004 C00B C00Q C00R -173.7(2) . . . . ?
N004 C00B C00Q B01A 6.3(4) . . . . ?
N004 C00C C00H C00E -177.9(2) . . . . ?
N005 C00J C00V C016 -174.3(2) . . . . ?
N005 C00J C00V C01K 5.0(4) . . . . ?
N005 C00J C00X C014 0.9(4) . . . . ?
N005 C00J C00X C015 176.4(2) . . . . ?
N005 C00K C00W C012 179.8(2) . . . . ?
N005 C00K C01G C01N -177.8(3) . . . . ?
N005 C00L C00O C00R -177.7(2) . . . . ?
C006 N004 C00B C007 -6.0(3) . . . . ?
C006 N004 C00B C00Q 174.0(2) . . . . ?
C006 N004 C00C C008 -178.2(2) . . . . ?
C006 N004 C00C C00H 0.5(3) . . . . ?
C006 C00A C00U C00T 2.0(4) . . . . ?
C006 C00A C00U C01F -177.7(2) . . . . ?
C006 C00F C00S C00T 2.5(4) . . . . ?
C006 C00F C00S C01H -178.7(2) . . . . ?
C007 C00B C00Q C00R 6.3(4) . . . . ?
C007 C00B C00Q B01A -173.6(2) . . . . ?
C007 C00L C00O C00R 1.4(4) . . . . ?
C008 C00C C00H C00E 0.8(4) . . . . ?
C008 C00P C011 C00E 0.0(4) . . . . ?
C009 C00F C00S C00T -177.8(2) . . . . ?
C009 C00F C00S C01H 1.0(4) . . . . ?
C00A C006 C00F C009 -179.9(2) . . . . ?
C00A C006 C00F C00S -0.1(4) . . . . ?
C00B N004 C006 C00A 100.7(3) . . . . ?
C00B N004 C006 C00F -79.5(3) . . . . ?
C00B N004 C00C C008 -7.6(4) . . . . ?
C00B N004 C00C C00H 171.1(2) . . . . ?
C00B C007 C00L N005 -176.9(2) . . . . ?
C00B C007 C00L C00O 4.2(4) . . . . ?
C00B C00Q C00R N003 177.9(2) . . . . ?
C00B C00Q C00R C00O -0.7(4) . . . . ?
C00B C00Q B01A C008 -11.0(4) . . . . ?
C00B C00Q B01A C00D 171.0(2) . . . . ?
C00C N004 C006 C00A -88.2(3) . . . . ?
C00C N004 C006 C00F 91.6(3) . . . . ?
C00C N004 C00B C007 -176.7(2) . . . . ?
C00C N004 C00B C00Q 3.3(4) . . . . ?
C00C C008 C00P C011 1.4(4) . . . . ?
C00C C008 B01A C00D -175.7(2) . . . . ?
C00C C008 B01A C00Q 6.7(3) . . . . ?
C00D C00I C00Y C017 2.1(4) . . . . ?
C00D C013 C019 C017 0.5(5) . . . . ?
C00F C006 C00A C00M 178.6(2) . . . . ?
C00F C006 C00A C00U -2.1(4) . . . . ?
C00F C00S C00T C00U -2.7(4) . . . . ?
C00G N003 C00I C00D 175.0(2) . . . . ?
C00G N003 C00I C00Y -6.4(4) . . . . ?
C00G N003 C00R C00O 8.3(3) . . . . ?
C00G N003 C00R C00Q -170.3(2) . . . . ?
C00G C00N C018 C01E -1.6(4) . . . . ?
C00G C00N C018 C01O 177.8(2) . . . . ?
C00G C00Z C01D C01E -2.4(4) . . . . ?
C00G C00Z C01D C01M 178.1(2) . . . . ?
C00H C00E C011 C00P -1.0(4) . . . . ?
C00I N003 C00G C00N -98.8(3) . . . . ?
C00I N003 C00G C00Z 84.0(3) . . . . ?
C00I N003 C00R C00O -171.4(2) . . . . ?
C00I N003 C00R C00Q 10.0(4) . . . . ?
C00I C00D C013 C019 3.0(4) . . . . ?
C00I C00D B01A C008 -164.5(2) . . . . ?
C00I C00D B01A C00Q 13.1(3) . . . . ?
C00I C00Y C017 C019 1.5(4) . . . . ?
C00J N005 C00K C00W -137.3(3) . . . . ?
C00J N005 C00K C01G 41.0(4) . . . . ?
C00J N005 C00L C007 -167.1(2) . . . . ?
C00J N005 C00L C00O 11.9(4) . . . . ?
C00J C00V C016 C010 -2.7(4) . . . . ?
C00J C00V C016 C01P 177.8(3) . . . . ?
C00J C00X C015 C010 -1.3(4) . . . . ?
C00J C00X C015 C01C 179.8(2) . . . . ?
C00K N005 C00J C00V -105.3(3) . . . . ?
C00K N005 C00J C00X 78.3(3) . . . . ?
C00K N005 C00L C007 14.9(4) . . . . ?
C00K N005 C00L C00O -166.1(2) . . . . ?
C00K C00W C012 C01I -2.6(4) . . . . ?
C00K C01G C01N C01I -1.6(5) . . . . ?
C00L N005 C00J C00V 76.5(3) . . . . ?
C00L N005 C00J C00X -99.9(3) . . . . ?
C00L N005 C00K C00W 40.8(4) . . . . ?
C00L N005 C00K C01G -140.9(3) . . . . ?
C00L C007 C00B N004 171.8(2) . . . . ?
C00L C007 C00B C00Q -8.2(4) . . . . ?
C00L C00O C00R N003 178.3(2) . . . . ?
C00L C00O C00R C00Q -3.1(4) . . . . ?
C00M C00A C00U C00T -178.8(2) . . . . ?
C00M C00A C00U C01F 1.6(4) . . . . ?
C00N C00G C00Z C01D 1.7(4) . . . . ?
C00N C00G C00Z C01J -177.9(2) . . . . ?
C00N C018 C01E C01D 0.8(4) . . . . ?
C00P C008 C00C N004 177.0(2) . . . . ?
C00P C008 C00C C00H -1.7(4) . . . . ?
C00P C008 B01A C00D 9.8(4) . . . . ?
C00P C008 B01A C00Q -167.8(2) . . . . ?
C00R N003 C00G C00N 81.6(3) . . . . ?
C00R N003 C00G C00Z -95.7(3) . . . . ?
C00R N003 C00I C00D -5.4(4) . . . . ?
C00R N003 C00I C00Y 173.2(2) . . . . ?
C00R C00Q B01A C008 169.0(2) . . . . ?
C00R C00Q B01A C00D -9.0(4) . . . . ?
C00S C00T C00U C00A 0.4(4) . . . . ?
C00S C00T C00U C01F -179.9(3) . . . . ?
C00V C00J C00X C014 -175.5(2) . . . . ?
C00V C00J C00X C015 0.0(4) . . . . ?
C00W C00K C01G C01N 0.5(4) . . . . ?
C00W C012 C01I C01N 1.5(5) . . . . ?
C00X C00J C00V C016 2.0(4) . . . . ?
C00X C00J C00V C01K -178.7(3) . . . . ?
C00Y C017 C019 C013 -2.8(5) . . . . ?
C00Z C00G C00N C018 0.3(4) . . . . ?
C00Z C00G C00N C01B 178.6(2) . . . . ?
C00Z C01D C01E C018 1.2(4) . . . . ?
C011 C00E C00H C00C 0.6(4) . . . . ?
C012 C01I C01N C01G 0.6(5) . . . . ?
C013 C00D C00I N003 174.4(2) . . . . ?
C013 C00D C00I C00Y -4.2(4) . . . . ?
C013 C00D B01A C008 14.4(4) . . . . ?
C013 C00D B01A C00Q -168.0(3) . . . . ?
C014 C00X C015 C010 174.2(2) . . . . ?
C014 C00X C015 C01C -4.7(4) . . . . ?
C015 C010 C016 C00V 1.5(4) . . . . ?
C015 C010 C016 C01P -179.0(3) . . . . ?
C016 C010 C015 C00X 0.5(4) . . . . ?
C016 C010 C015 C01C 179.5(3) . . . . ?
B01A C008 C00C N004 2.0(3) . . . . ?
B01A C008 C00C C00H -176.7(2) . . . . ?
B01A C008 C00P C011 175.9(2) . . . . ?
B01A C00D C00I N003 -6.6(4) . . . . ?
B01A C00D C00I C00Y 174.8(2) . . . . ?
B01A C00D C013 C019 -176.0(3) . . . . ?
B01A C00Q C00R N003 -2.1(4) . . . . ?
B01A C00Q C00R C00O 179.3(2) . . . . ?
C01B C00N C018 C01E -179.8(2) . . . . ?
C01B C00N C018 C01O -0.5(4) . . . . ?
C01G C00K C00W C012 1.5(4) . . . . ?
C01H C00S C00T C00U 178.5(3) . . . . ?
C01J C00Z C01D C01E 177.2(3) . . . . ?
C01J C00Z C01D C01M -2.3(4) . . . . ?
C01K C00V C016 C010 178.0(3) . . . . ?
C01K C00V C016 C01P -1.4(4) . . . . ?
C01M C01D C01E C018 -179.3(3) . . . . ?
C01O C018 C01E C01D -178.5(3) . . . . ?
